data_4344438
loop_
_publ_author_name
'Thu\'ery, Pierre'
'Harrowfield, Jack'

_publ_section_title
;
 A New Form of Triple-Stranded Helicate Found in Uranyl Complexes of
 Aliphatic \a,\w-Dicarboxylates.
;
_journal_issue 22
_journal_name_full 'Inorganic chemistry'
_journal_page_first 10539
_journal_page_last 10541
_journal_paper_doi 10.1021/acs.inorgchem.5b02348
_journal_volume 54
_journal_year 2015
_chemical_formula_sum 'C72 H84 Mn N6 O16 U2'
_chemical_formula_weight 1820.45
_space_group_crystal_system trigonal
_space_group_IT_number 163
_space_group_name_Hall '-P 3 2c'
_space_group_name_H-M_alt 'P -3 1 c'
_symmetry_space_group_name_Hall '-P 3 2c'
_symmetry_space_group_name_H-M 'P -3 1 c'
_atom_sites_solution_hydrogens mixed
_audit_creation_method SHELXL-2014
_cell_angle_alpha 90
_cell_angle_beta 90
_cell_angle_gamma 120
_cell_formula_units_Z 2
_cell_length_a 13.4661(3)
_cell_length_b 13.4661(3)
_cell_length_c 22.3796(8)
_cell_measurement_reflns_used 90133
_cell_measurement_temperature 150(2)
_cell_measurement_theta_max 25.67
_cell_measurement_theta_min 3.24
_cell_volume 3514.52(17)
_computing_cell_refinement 'HKL2000 (Otwinowski & Minor, 1997)'
_computing_data_collection 'COLLECT (Nonius, 1998)'
_computing_data_reduction 'HKL2000 (Otwinowski & Minor, 1997)'
_computing_molecular_graphics 'SHELXTL (Sheldrick, 2008)'
_computing_publication_material 'SHELXTL (Sheldrick, 2008); PLATON (Spek, 2003)'
_computing_structure_refinement 'SHELXL (Sheldrick, 2015)'
_computing_structure_solution 'SHELXT (Sheldrick, 2015)'
_diffrn_ambient_temperature 150(2)
_diffrn_measured_fraction_theta_full 0.997
_diffrn_measured_fraction_theta_max 0.997
_diffrn_measurement_device_type 'Nonius Kappa-CCD area-detector diffractometer'
_diffrn_measurement_method 'two \f and three \w scans with 2\% steps (340 frames)'
_diffrn_radiation_monochromator graphite
_diffrn_radiation_source 'fine-focus sealed tube'
_diffrn_radiation_type MoK\a
_diffrn_radiation_wavelength 0.71073
_diffrn_reflns_av_R_equivalents 0.0368
_diffrn_reflns_av_unetI/netI 0.0263
_diffrn_reflns_laue_measured_fraction_full 0.997
_diffrn_reflns_laue_measured_fraction_max 0.997
_diffrn_reflns_limit_h_max 16
_diffrn_reflns_limit_h_min -16
_diffrn_reflns_limit_k_max 13
_diffrn_reflns_limit_k_min -13
_diffrn_reflns_limit_l_max 27
_diffrn_reflns_limit_l_min -27
_diffrn_reflns_number 90133
_diffrn_reflns_point_group_measured_fraction_full 0.997
_diffrn_reflns_point_group_measured_fraction_max 0.997
_diffrn_reflns_theta_full 25.242
_diffrn_reflns_theta_max 25.674
_diffrn_reflns_theta_min 3.242
_diffrn_standards_decay_% 0
_diffrn_standards_interval_time 0
_diffrn_standards_number 0
_exptl_absorpt_coefficient_mu 4.845
_exptl_absorpt_correction_T_max 0.616
_exptl_absorpt_correction_T_min 0.498
_exptl_absorpt_correction_type multi-scan
_exptl_absorpt_process_details 'SCALEPACK (Otwinowski & Minor, 1997)'
_exptl_crystal_colour 'translucent light yellow'
_exptl_crystal_density_diffrn 1.720
_exptl_crystal_description irregular
_exptl_crystal_F_000 1790
_exptl_crystal_size_max 0.17
_exptl_crystal_size_mid 0.15
_exptl_crystal_size_min 0.10
_refine_diff_density_max 1.661
_refine_diff_density_min -1.060
_refine_diff_density_rms 0.150
_refine_ls_extinction_method none
_refine_ls_goodness_of_fit_ref 1.077
_refine_ls_hydrogen_treatment constr
_refine_ls_matrix_type full
_refine_ls_number_parameters 188
_refine_ls_number_reflns 2240
_refine_ls_number_restraints 99
_refine_ls_restrained_S_all 1.168
_refine_ls_R_factor_all 0.0454
_refine_ls_R_factor_gt 0.0374
_refine_ls_shift/su_max 0.000
_refine_ls_shift/su_mean 0.000
_refine_ls_structure_factor_coef Fsqd
_refine_ls_weighting_details 'w=1/[\s^2^(Fo^2^)+(0.0470P)^2^+16.2993P] where P=(Fo^2^+2Fc^2^)/3'
_refine_ls_weighting_scheme calc
_refine_ls_wR_factor_gt 0.0989
_refine_ls_wR_factor_ref 0.1036
_reflns_Friedel_coverage 0.000
_reflns_number_gt 1893
_reflns_number_total 2240
_reflns_threshold_expression 'I > 2\s(I)'
_cod_data_source_file ic5b02348_si_002.cif
_cod_data_source_block 3
_cod_depositor_comments 'Adding full bibliography for 4344436--4344441.cif.'
_cod_original_cell_volume 3514.5(2)
_cod_database_code 4344438
_shelx_space_group_comment
;
The symmetry employed for this shelxl refinement is uniquely defined
by the following loop, which should always be used as a source of
symmetry information in preference to the above space-group names.
They are only intended as comments.
;
_shelxl_version_number 2014-3

loop_
_space_group_symop_operation_xyz
'x, y, z'
'-y, x-y, z'
'-x+y, -x, z'
'-y, -x, -z+1/2'
'x, x-y, -z+1/2'
'-x+y, y, -z+1/2'
'-x, -y, -z'
'y, -x+y, -z'
'x-y, x, -z'
'y, x, z-1/2'
'-x, -x+y, z-1/2'
'x-y, -y, z-1/2'

loop_
_atom_site_label
_atom_site_type_symbol
_atom_site_fract_x
_atom_site_fract_y
_atom_site_fract_z
_atom_site_U_iso_or_equiv
_atom_site_adp_type
_atom_site_occupancy
_atom_site_site_symmetry_order
_atom_site_calc_flag
_atom_site_refinement_flags_posn
_atom_site_refinement_flags_adp
_atom_site_refinement_flags_occupancy
U1 U 0.6667 0.3333 0.03752(2) 0.03510(15) Uani 1 3 d S T P
Mn1 Mn 0.3333 0.6667 0.2500 0.0361(5) Uani 1 6 d S T P
O1 O 0.6667 0.3333 0.1171(3) 0.0466(18) Uani 1 3 d S T P
O2 O 0.6667 0.3333 -0.0422(3) 0.0421(17) Uani 1 3 d S T P
O3 O 0.4541(4) 0.2089(3) 0.0398(2) 0.0476(10) Uani 1 1 d D U .
O4 O 0.5535(3) 0.1256(4) 0.04031(19) 0.0473(10) Uani 1 1 d D U .
N1 N 0.3599(4) 0.5405(4) 0.1972(2) 0.0406(11) Uani 1 1 d . . .
C1 C 0.4588(3) 0.1199(4) 0.0437(3) 0.0439(12) Uani 1 1 d D U .
C2A C 0.3516(7) 0.0017(6) 0.0444(7) 0.048(3) Uani 0.5 1 d D U P
H2A H 0.3617 -0.0553 0.0648 0.057 Uiso 0.5 1 d R U P
H2B H 0.3361 -0.0196 0.0031 0.057 Uiso 0.5 1 d R U P
C3A C 0.2499(7) 0.0090(14) 0.0674(5) 0.071(3) Uani 0.5 1 d D U P
H3A H 0.1799 -0.0396 0.0465 0.085 Uiso 0.5 1 d R U P
H3B H 0.2644 0.0862 0.0658 0.085 Uiso 0.5 1 d R U P
C4A C 0.2724(10) 0.0428(17) 0.1332(5) 0.101(4) Uani 0.5 1 d D U P
H4A H 0.3265 0.1217 0.1412 0.121 Uiso 0.5 1 d R U P
H4B H 0.3032 -0.0030 0.1480 0.121 Uiso 0.5 1 d R U P
C5A C 0.1589(10) -0.0129(15) 0.1654(5) 0.112(4) Uani 0.5 1 d D U P
H5A H 0.1024 -0.0888 0.1535 0.134 Uiso 0.5 1 d R U P
H5B H 0.1326 0.0386 0.1539 0.134 Uiso 0.5 1 d R U P
C6A C 0.1793(15) -0.0027(7) 0.2321(4) 0.093(3) Uani 0.5 1 d D U P
H6A H 0.2232 -0.0404 0.2369 0.112 Uiso 0.5 1 d R U P
H6B H 0.1066 -0.0479 0.2512 0.112 Uiso 0.5 1 d R U P
C2B C 0.3533(8) 0.3469(11) 0.4406(5) 0.050(3) Uani 0.5 1 d D U P
H2C H 0.3239 0.3592 0.4772 0.060 Uiso 0.5 1 d R U P
H2D H 0.3721 0.4102 0.4144 0.060 Uiso 0.5 1 d R U P
C3B C 0.2641(8) 0.2416(12) 0.4081(4) 0.064(3) Uani 0.5 1 d D U P
H3C H 0.1889 0.2313 0.4129 0.077 Uiso 0.5 1 d R U P
H3D H 0.2657 0.1779 0.4261 0.077 Uiso 0.5 1 d R U P
C4B C 0.2930(14) 0.2452(11) 0.3421(4) 0.074(3) Uani 0.5 1 d D U P
H4C H 0.3742 0.2794 0.3372 0.089 Uiso 0.5 1 d R U P
H4D H 0.2682 0.2913 0.3214 0.089 Uiso 0.5 1 d R U P
C5B C 0.2160(13) 0.1273(10) 0.3156(3) 0.075(3) Uani 0.5 1 d D U P
H5C H 0.1346 0.0942 0.3189 0.089 Uiso 0.5 1 d R U P
H5D H 0.2384 0.0803 0.3373 0.089 Uiso 0.5 1 d R U P
C6B C 0.2462(10) 0.1231(5) 0.2500 0.080(2) Uani 1 2 d DS TU P
H6C H 0.2268 0.1704 0.2330 0.097 Uiso 0.5 1 d R U P
H6D H 0.3273 0.1512 0.2511 0.097 Uiso 0.5 1 d R U P
C7 C 0.3092(6) 0.4904(6) 0.1458(3) 0.0507(16) Uani 1 1 d . . .
H7 H 0.2567 0.5094 0.1283 0.061 Uiso 1 1 calc R U .
C8 C 0.3306(7) 0.4112(6) 0.1171(3) 0.0601(19) Uani 1 1 d . . .
H8 H 0.2933 0.3777 0.0804 0.072 Uiso 1 1 calc R U .
C9 C 0.4044(7) 0.3823(6) 0.1413(3) 0.0595(19) Uani 1 1 d . . .
H9 H 0.4189 0.3281 0.1218 0.071 Uiso 1 1 calc R U .
C10 C 0.4596(6) 0.4325(6) 0.1953(3) 0.0515(17) Uani 1 1 d . . .
C11 C 0.4345(5) 0.5118(5) 0.2223(3) 0.0427(14) Uani 1 1 d . . .
C12 C 0.5395(7) 0.4077(6) 0.2236(4) 0.065(2) Uani 1 1 d . . .
H12 H 0.5566 0.3540 0.2058 0.078 Uiso 1 1 calc R U .

loop_
_atom_site_aniso_label
_atom_site_aniso_U_11
_atom_site_aniso_U_22
_atom_site_aniso_U_33
_atom_site_aniso_U_23
_atom_site_aniso_U_13
_atom_site_aniso_U_12
U1 0.03770(17) 0.03770(17) 0.0299(2) 0.000 0.000 0.01885(9)
Mn1 0.0365(7) 0.0365(7) 0.0353(11) 0.000 0.000 0.0182(3)
O1 0.056(3) 0.056(3) 0.028(3) 0.000 0.000 0.0279(14)
O2 0.049(3) 0.049(3) 0.029(4) 0.000 0.000 0.0243(13)
O3 0.041(2) 0.044(2) 0.053(3) 0.0028(19) 0.0018(18) 0.0174(18)
O4 0.049(2) 0.039(2) 0.052(3) 0.0013(18) -0.0035(19) 0.0215(18)
N1 0.047(3) 0.040(3) 0.036(3) 0.003(2) 0.005(2) 0.022(2)
C1 0.045(2) 0.043(2) 0.042(2) 0.001(2) 0.001(2) 0.021(2)
C2A 0.052(4) 0.047(4) 0.038(4) -0.006(4) 0.007(4) 0.019(4)
C3A 0.067(5) 0.063(5) 0.053(5) -0.017(5) 0.018(4) 0.011(4)
C4A 0.094(6) 0.088(5) 0.065(6) -0.018(5) 0.022(5) 0.004(5)
C5A 0.103(6) 0.100(6) 0.074(6) -0.015(5) 0.010(5) 0.007(5)
C6A 0.090(5) 0.095(5) 0.066(5) -0.012(5) 0.005(4) 0.025(4)
C2B 0.062(6) 0.081(7) 0.030(6) -0.003(5) 0.000(4) 0.053(5)
C3B 0.071(5) 0.090(6) 0.036(5) -0.002(5) 0.005(4) 0.044(5)
C4B 0.079(5) 0.093(6) 0.042(5) -0.008(5) 0.009(4) 0.036(5)
C5B 0.075(5) 0.093(5) 0.054(5) -0.009(4) 0.004(4) 0.041(4)
C6B 0.079(5) 0.095(5) 0.062(5) -0.011(4) 0.000 0.039(2)
C7 0.064(4) 0.048(4) 0.037(3) 0.001(3) 0.006(3) 0.026(3)
C8 0.079(5) 0.052(4) 0.044(4) -0.003(3) 0.014(4) 0.028(4)
C9 0.074(5) 0.043(4) 0.061(4) 0.004(3) 0.030(4) 0.029(4)
C10 0.055(4) 0.047(4) 0.056(4) 0.014(3) 0.025(3) 0.028(3)
C11 0.045(3) 0.044(3) 0.041(3) 0.012(3) 0.016(3) 0.023(3)
C12 0.066(5) 0.054(4) 0.089(6) 0.019(4) 0.028(4) 0.041(4)

loop_
_atom_type_symbol
_atom_type_description
_atom_type_scat_dispersion_real
_atom_type_scat_dispersion_imag
_atom_type_scat_source
C C 0.0033 0.0016 'International Tables Vol C Tables 4.2.6.8 and 6.1.1.4'
H H 0.0000 0.0000 'International Tables Vol C Tables 4.2.6.8 and 6.1.1.4'
Mn Mn 0.3368 0.7283 'International Tables Vol C Tables 4.2.6.8 and 6.1.1.4'
N N 0.0061 0.0033 'International Tables Vol C Tables 4.2.6.8 and 6.1.1.4'
O O 0.0106 0.0060 'International Tables Vol C Tables 4.2.6.8 and 6.1.1.4'
U U -9.6767 9.6646 'International Tables Vol C Tables 4.2.6.8 and 6.1.1.4'

loop_
_geom_angle_atom_site_label_1
_geom_angle_atom_site_label_2
_geom_angle_atom_site_label_3
_geom_angle
_geom_angle_site_symmetry_1
_geom_angle_site_symmetry_3
O1 U1 O2 180.0 . .
O1 U1 O4 88.52(10) . .
O2 U1 O4 91.48(10) . .
O1 U1 O4 88.52(10) . 2_655
O2 U1 O4 91.48(10) . 2_655
O4 U1 O4 119.933(9) . 2_655
O1 U1 O4 88.52(10) . 3_665
O2 U1 O4 91.48(10) . 3_665
O4 U1 O4 119.934(9) . 3_665
O4 U1 O4 119.935(9) 2_655 3_665
O1 U1 O3 88.84(10) . 2_655
O2 U1 O3 91.16(10) . 2_655
O4 U1 O3 68.56(11) . 2_655
O4 U1 O3 51.41(11) 2_655 2_655
O4 U1 O3 171.03(12) 3_665 2_655
O1 U1 O3 88.84(10) . 3_665
O2 U1 O3 91.16(10) . 3_665
O4 U1 O3 171.03(12) . 3_665
O4 U1 O3 68.56(11) 2_655 3_665
O4 U1 O3 51.41(11) 3_665 3_665
O3 U1 O3 119.958(8) 2_655 3_665
O1 U1 O3 88.84(10) . .
O2 U1 O3 91.16(10) . .
O4 U1 O3 51.41(11) . .
O4 U1 O3 171.03(12) 2_655 .
O4 U1 O3 68.56(11) 3_665 .
O3 U1 O3 119.959(7) 2_655 .
O3 U1 O3 119.960(7) 3_665 .
N1 Mn1 N1 97.9(3) 5_565 3_565
N1 Mn1 N1 94.76(17) 5_565 6
N1 Mn1 N1 74.6(3) 3_565 6
N1 Mn1 N1 74.6(3) 5_565 2_665
N1 Mn1 N1 94.76(17) 3_565 2_665
N1 Mn1 N1 164.1(3) 6 2_665
N1 Mn1 N1 164.1(3) 5_565 .
N1 Mn1 N1 94.76(17) 3_565 .
N1 Mn1 N1 97.9(3) 6 .
N1 Mn1 N1 94.76(17) 2_665 .
N1 Mn1 N1 94.76(17) 5_565 4_665
N1 Mn1 N1 164.1(3) 3_565 4_665
N1 Mn1 N1 94.76(17) 6 4_665
N1 Mn1 N1 97.9(3) 2_665 4_665
N1 Mn1 N1 74.6(3) . 4_665
C1 O3 U1 93.1(3) . .
C1 O4 U1 96.1(3) . .
C7 N1 C11 118.3(6) . .
C7 N1 Mn1 127.0(5) . .
C11 N1 Mn1 114.6(4) . .
O3 C1 O4 119.1(4) . .
O3 C1 C2B 121.1(6) . 5
O4 C1 C2B 119.4(6) . 5
O3 C1 C2A 122.2(5) . .
O4 C1 C2A 118.2(5) . .
C3A C2A C1 110.5(6) . .
C3A C2A H2A 112.7 . .
C1 C2A H2A 113.7 . .
C3B C2A H2A 102.7 5 .
C3A C2A H2B 106.1 . .
C1 C2A H2B 104.6 . .
H2A C2A H2B 108.5 . .
C2A C3A C4A 107.2(7) . .
C2A C3A H3A 113.8 . .
C4A C3A H3A 131.0 . .
C2A C3A H3B 111.0 . .
C4A C3A H3B 79.1 . .
H3A C3A H3B 108.7 . .
C5A C4A C3A 108.2(7) . .
C5A C4A H4A 118.8 . .
C3A C4A H4A 116.0 . .
C5A C4A H4B 99.9 . .
C3A C4A H4B 103.2 . .
H4A C4A H4B 108.4 . .
C4A C5A C6A 109.5(7) . .
C4A C5A H5A 117.7 . .
C6A C5A H5A 112.5 . .
C4A C5A H5B 99.3 . .
C6A C5A H5B 108.5 . .
H5A C5A H5B 108.3 . .
C5A C6A C6B 109.9(7) . .
C5A C6A H6A 101.4 . .
C6B C6A H6A 112.4 . .
C5A C6A H6B 107.6 . .
C6B C6A H6B 115.9 . .
H6A C6A H6B 108.6 . .
C3B C2B H2C 111.7 . .
C3B C2B H2D 105.7 . .
H2C C2B H2D 108.5 . .
C2B C3B C4B 111.6(6) . .
C2B C3B H3C 111.6 . .
C4B C3B H3C 110.4 . .
C2B C3B H3D 105.9 . .
C4B C3B H3D 108.5 . .
H3C C3B H3D 108.6 . .
C5B C4B C3B 108.4(6) . .
C5B C4B H4C 118.6 . .
C3B C4B H4C 109.7 . .
C5B C4B H4D 102.2 . .
C3B C4B H4D 108.8 . .
C4B C5B C6B 111.0(6) . .
C4B C5B H5C 118.8 . .
C6B C5B H5C 108.7 . .
C4B C5B H5D 102.5 . .
C6B C5B H5D 106.5 . .
H5C C5B H5D 108.6 . .
C6A C6B C5B 105.9(5) . .
C6A C6B H6C 117.6 . .
C5B C6B H6C 101.8 . .
C6A C6B H6D 111.6 . .
C5B C6B H6D 103.4 . .
H6C C6B H6D 114.4 . .
N1 C7 C8 122.4(7) . .
N1 C7 H7 118.8 . .
C8 C7 H7 118.8 . .
C9 C8 C7 120.0(7) . .
C9 C8 H8 120.0 . .
C7 C8 H8 120.0 . .
C8 C9 C10 119.7(6) . .
C8 C9 H9 120.1 . .
C10 C9 H9 120.1 . .
C9 C10 C11 117.7(6) . .
C9 C10 C12 123.4(6) . .
C11 C10 C12 118.9(7) . .
N1 C11 C10 121.9(6) . .
N1 C11 C11 118.0(3) . 4_665
C10 C11 C11 120.1(4) . 4_665
C12 C12 C10 121.0(4) 4_665 .
C12 C12 H12 119.5 4_665 .
C10 C12 H12 119.5 . .

loop_
_geom_bond_atom_site_label_1
_geom_bond_atom_site_label_2
_geom_bond_distance
_geom_bond_site_symmetry_2
U1 O1 1.781(7) .
U1 O2 1.784(7) .
U1 O4 2.427(4) .
U1 O4 2.427(4) 2_655
U1 O4 2.427(4) 3_665
U1 O3 2.492(4) 2_655
U1 O3 2.492(4) 3_665
U1 O3 2.492(4) .
Mn1 N1 2.241(5) 5_565
Mn1 N1 2.241(5) 3_565
Mn1 N1 2.241(5) 6
Mn1 N1 2.241(5) 2_665
Mn1 N1 2.241(5) .
Mn1 N1 2.241(5) 4_665
O3 C1 1.235(3) .
O4 C1 1.241(3) .
N1 C7 1.335(8) .
N1 C11 1.364(8) .
C1 C2B 1.519(5) 5
C1 C2A 1.524(4) .
C2A C3A 1.513(5) .
C2A H2A 0.9579 .
C2A H2B 0.9591 .
C3A C4A 1.526(5) .
C3A H3A 0.9580 .
C3A H3B 0.9575 .
C4A C5A 1.508(5) .
C4A H4A 0.9576 .
C4A H4B 0.9576 .
C5A C6A 1.510(5) .
C5A H5A 0.9578 .
C5A H5B 0.9575 .
C6A C6B 1.523(5) .
C6A H6A 0.9576 .
C6A H6B 0.9578 .
C2B C3B 1.511(5) .
C2B H2C 0.9587 .
C2B H2D 0.9582 .
C3B C4B 1.521(5) .
C3B H3C 0.9578 .
C3B H3D 0.9575 .
C4B C5B 1.517(5) .
C4B H4C 0.9576 .
C4B H4D 0.9579 .
C5B C6B 1.532(5) .
C5B H5C 0.9575 .
C5B H5D 0.9578 .
C6B H6C 0.8865 .
C6B H6D 0.9609 .
C7 C8 1.393(10) .
C7 H7 0.9500 .
C8 C9 1.348(11) .
C8 H8 0.9500 .
C9 C10 1.404(11) .
C9 H9 0.9500 .
C10 C11 1.407(9) .
C10 C12 1.424(10) .
C11 C11 1.436(13) 4_665
C12 C12 1.379(17) 4_665
C12 H12 0.9500 .
